data_7047068
loop_
_publ_author_name
'Da Costa, Rosenildo Correa'
'Rawe, Benjamin W.'
'Tsoureas, Nikolaos'
'Haddow, Mairi F.'
'Sparkes, Hazel Anne'
'Tizzard, Graham J.'
'Coles, Simon'
'Owen, Gareth Richard'

_publ_section_title
;
 Preparation and Reactivity of Rhodium and Iridium Complexes Containing a
 Methylborohydride Based Unit Supported by Two 7-Azaindolyl Heterocycles
;
_journal_name_full 'Dalton Transactions'
_journal_paper_doi 10.1039/C8DT02311E
_journal_year 2018
_chemical_formula_moiety 'C23 H26 B N4 Rh'
_chemical_formula_sum 'C23 H26 B N4 Rh'
_chemical_formula_weight 472.20
_chemical_name_systematic
;
 ?
;
_space_group_crystal_system triclinic
_space_group_IT_number 2
_space_group_name_Hall '-P 1'
_space_group_name_H-M_alt 'P -1'
_symmetry_space_group_name_Hall '-P 1'
_symmetry_space_group_name_H-M 'P -1'
_atom_sites_solution_hydrogens geom
_atom_sites_solution_primary direct
_audit_creation_date 2016-08-16
_audit_creation_method
;
Olex2 1.2
(compiled 2016.02.19 svn.r3266 for OlexSys, GUI svn.r5155)
;
_audit_update_record
;
2018-06-05 deposited with the CCDC.
2018-07-13 downloaded from the CCDC.
;
_cell_angle_alpha 111.4750(10)
_cell_angle_beta 107.6280(10)
_cell_angle_gamma 106.4890(10)
_cell_formula_units_Z 6
_cell_length_a 14.9965(3)
_cell_length_b 16.0602(3)
_cell_length_c 16.3753(5)
_cell_measurement_reflns_used 9086
_cell_measurement_temperature 100(2)
_cell_measurement_theta_max 27.48
_cell_measurement_theta_min 2.61
_cell_volume 3132.32(14)
_computing_molecular_graphics 'Olex2 (Dolomanov et al., 2009)'
_computing_publication_material 'Olex2 (Dolomanov et al., 2009)'
_computing_structure_refinement 'ShelXL (Sheldrick, 2015)'
_computing_structure_solution 'ShelXS (Sheldrick, 2008)'
_diffrn_ambient_temperature 100(2)
_diffrn_detector 'Bruker area detector'
_diffrn_detector_type 'CCD area detector'
_diffrn_measured_fraction_theta_full 0.999
_diffrn_measured_fraction_theta_max 0.996
_diffrn_measurement_device 'Bruker Apex II kappa CCD area detector'
_diffrn_measurement_device_type 'Bruker Apex II kappa CCD area detector'
_diffrn_measurement_method '\f and \w scans'
_diffrn_radiation_monochromator graphite
_diffrn_radiation_type MoK\a
_diffrn_radiation_wavelength 0.71073
_diffrn_reflns_av_R_equivalents 0.0327
_diffrn_reflns_av_unetI/netI 0.0238
_diffrn_reflns_Laue_measured_fraction_full 0.999
_diffrn_reflns_Laue_measured_fraction_max 0.996
_diffrn_reflns_limit_h_max 19
_diffrn_reflns_limit_h_min -19
_diffrn_reflns_limit_k_max 20
_diffrn_reflns_limit_k_min -20
_diffrn_reflns_limit_l_max 21
_diffrn_reflns_limit_l_min -21
_diffrn_reflns_number 87639
_diffrn_reflns_point_group_measured_fraction_full 0.999
_diffrn_reflns_point_group_measured_fraction_max 0.996
_diffrn_reflns_theta_full 25.242
_diffrn_reflns_theta_max 27.531
_diffrn_reflns_theta_min 1.520
_diffrn_source 'fine-focus sealed tube'
_exptl_absorpt_coefficient_mu 0.834
_exptl_absorpt_correction_T_max 0.7142
_exptl_absorpt_correction_T_min 0.6665
_exptl_absorpt_correction_type multi-scan
_exptl_absorpt_process_details
;
SADABS-2008/1 (Bruker,2008) was used for absorption correction.
wR2(int) was 0.0459 before and 0.0406 after correction.
The Ratio of minimum to maximum transmission is 0.9332.
The \l/2 correction factor is 0.0015.
;
_exptl_crystal_colour yellow
_exptl_crystal_colour_primary yellow
_exptl_crystal_density_diffrn 1.502
_exptl_crystal_description block
_exptl_crystal_F_000 1452
_exptl_crystal_size_max 0.18
_exptl_crystal_size_mid 0.12
_exptl_crystal_size_min 0.05
_refine_diff_density_max 1.402
_refine_diff_density_min -0.802
_refine_diff_density_rms 0.082
_refine_ls_extinction_method none
_refine_ls_goodness_of_fit_ref 1.064
_refine_ls_hydrogen_treatment constr
_refine_ls_matrix_type full
_refine_ls_number_parameters 787
_refine_ls_number_reflns 14384
_refine_ls_number_restraints 0
_refine_ls_restrained_S_all 1.064
_refine_ls_R_factor_all 0.0362
_refine_ls_R_factor_gt 0.0286
_refine_ls_shift/su_max 0.002
_refine_ls_shift/su_mean 0.000
_refine_ls_structure_factor_coef Fsqd
_refine_ls_weighting_details 'w=1/[\s^2^(Fo^2^)+(0.0342P)^2^+3.5312P] where P=(Fo^2^+2Fc^2^)/3'
_refine_ls_weighting_scheme calc
_refine_ls_wR_factor_gt 0.0701
_refine_ls_wR_factor_ref 0.0743
_reflns_Friedel_coverage 0.000
_reflns_number_gt 12529
_reflns_number_total 14384
_reflns_threshold_expression 'I > 2\s(I)'
_cod_data_source_file c8dt02311e2.cif
_cod_data_source_block 2_sq
_cod_original_cell_volume 3132.31(13)
_cod_database_code 7047068
_shelxl_version_number 2013-4
_shelx_space_group_comment
;
The symmetry employed for this shelxl refinement is uniquely defined
by the following loop, which should always be used as a source of
symmetry information in preference to the above space-group names.
They are only intended as comments.
;
_olex2_refinement_description
;
1. Fixed Uiso
 At 1.2 times of:
  All B(H) groups, All C(H) groups, All C(H,H) groups
 At 1.5 times of:
  All C(H,H,H) groups
2.a Ternary CH refined with riding coordinates:
 B1(H1), C16(H16), C17(H17), C20(H20), C21(H21), B2(H2), C39(H39), C40(H40),
 C43(H43), C44(H44), B3(H3A), C62(H62), C63(H63), C66(H66), C67(H67)
2.b Secondary CH2 refined with riding coordinates:
 C18(H18A,H18B), C19(H19A,H19B), C22(H22A,H22B), C23(H23A,H23B), C41(H41A,
 H41B), C42(H42A,H42B), C45(H45A,H45B), C46(H46A,H46B), C64(H64A,H64B),
 C65(H65A,H65B), C68(H68A,H68B), C69(H69A,H69B)
2.c Aromatic/amide H refined with riding coordinates:
 C3(H3), C4(H4), C6(H6), C7(H7), C8(H8), C10(H10), C11(H11), C13(H13),
 C14(H14), C15(H15), C26(H26), C27(H27), C29(H29), C30(H30), C31(H31), C33(H33),
  C34(H34), C36(H36), C37(H37), C38(H38), C49(H49), C50(H50), C52(H52),
 C53(H53), C54(H54), C56(H56), C57(H57), C59(H59), C60(H60), C61(H61)
2.d Idealised Me refined as rotating group:
 C1(H1A,H1B,H1C), C24(H24A,H24B,H24C), C47(H47A,H47B,H47C)
;
_olex2_submission_special_instructions 'No special instructions were received'

loop_
_space_group_symop_operation_xyz
'x, y, z'
'-x, -y, -z'

loop_
_atom_site_label
_atom_site_type_symbol
_atom_site_fract_x
_atom_site_fract_y
_atom_site_fract_z
_atom_site_U_iso_or_equiv
_atom_site_adp_type
_atom_site_occupancy
_atom_site_site_symmetry_order
_atom_site_calc_flag
_atom_site_refinement_flags_posn
Rh1 Rh 0.04264(2) 0.16331(2) 0.82573(2) 0.01623(5) Uani 1 1 d .
B1 B 0.0734(2) -0.0123(2) 0.72563(19) 0.0180(5) Uani 1 1 d .
H1 H 0.0558 0.0429 0.7242 0.022 Uiso 1 1 calc R
N1 N -0.00635(15) -0.07609(14) 0.74708(14) 0.0183(4) Uani 1 1 d .
N2 N -0.03160(16) 0.05312(16) 0.85776(14) 0.0203(4) Uani 1 1 d .
N3 N 0.18418(15) 0.03595(14) 0.81411(14) 0.0165(4) Uani 1 1 d .
N4 N 0.18801(16) 0.18626(15) 0.92725(14) 0.0190(4) Uani 1 1 d .
C1 C 0.0689(2) -0.07536(19) 0.62154(18) 0.0245(5) Uani 1 1 d .
H1A H 0.0860 -0.1300 0.6211 0.037 Uiso 1 1 calc GR
H1B H 0.1195 -0.0317 0.6111 0.037 Uiso 1 1 calc GR
H1C H -0.0015 -0.1030 0.5687 0.037 Uiso 1 1 calc GR
C2 C -0.04305(18) -0.04132(18) 0.81270(17) 0.0193(5) Uani 1 1 d .
C3 C -0.03337(18) -0.17511(18) 0.72201(19) 0.0233(5) Uani 1 1 d .
H3 H -0.0166 -0.2177 0.6777 0.028 Uiso 1 1 calc R
C4 C -0.08681(19) -0.2043(2) 0.7682(2) 0.0279(6) Uani 1 1 d .
H4 H -0.1136 -0.2688 0.7618 0.033 Uiso 1 1 calc R
C5 C -0.09474(19) -0.1189(2) 0.82841(19) 0.0238(5) Uani 1 1 d .
C6 C -0.1368(2) -0.0967(2) 0.8938(2) 0.0306(6) Uani 1 1 d .
H6 H -0.1733 -0.1465 0.9055 0.037 Uiso 1 1 calc R
C7 C -0.1239(2) -0.0004(2) 0.9410(2) 0.0329(6) Uani 1 1 d .
H7 H -0.1507 0.0172 0.9871 0.040 Uiso 1 1 calc R
C8 C -0.0722(2) 0.0715(2) 0.92192(19) 0.0270(6) Uani 1 1 d .
H8 H -0.0650 0.1371 0.9559 0.032 Uiso 1 1 calc R
C9 C 0.22734(18) 0.12017(17) 0.90285(16) 0.0172(4) Uani 1 1 d .
C10 C 0.25034(18) -0.00869(18) 0.82239(18) 0.0194(5) Uani 1 1 d .
H10 H 0.2385 -0.0694 0.7709 0.023 Uiso 1 1 calc R
C11 C 0.33503(19) 0.04505(19) 0.91369(18) 0.0227(5) Uani 1 1 d .
H11 H 0.3909 0.0293 0.9360 0.027 Uiso 1 1 calc R
C12 C 0.32249(18) 0.12923(19) 0.96845(18) 0.0210(5) Uani 1 1 d .
C13 C 0.3777(2) 0.2100(2) 1.06308(19) 0.0272(5) Uani 1 1 d .
H13 H 0.4412 0.2189 1.1089 0.033 Uiso 1 1 calc R
C14 C 0.3371(2) 0.2775(2) 1.08866(19) 0.0311(6) Uani 1 1 d .
H14 H 0.3729 0.3335 1.1533 0.037 Uiso 1 1 calc R
C15 C 0.2446(2) 0.2638(2) 1.02053(18) 0.0259(5) Uani 1 1 d .
H15 H 0.2195 0.3120 1.0407 0.031 Uiso 1 1 calc R
C16 C -0.09668(18) 0.11351(18) 0.70044(17) 0.0193(5) Uani 1 1 d .
H16 H -0.1486 0.0432 0.6727 0.023 Uiso 1 1 calc R
C17 C -0.09632(18) 0.18294(18) 0.78218(17) 0.0208(5) Uani 1 1 d .
H17 H -0.1475 0.1535 0.8031 0.025 Uiso 1 1 calc R
C18 C -0.0770(2) 0.28827(19) 0.80088(18) 0.0245(5) Uani 1 1 d .
H18A H -0.0970 0.2881 0.7374 0.029 Uiso 1 1 calc R
H18B H -0.1215 0.3090 0.8296 0.029 Uiso 1 1 calc R
C19 C 0.0372(2) 0.36335(19) 0.87064(19) 0.0282(6) Uani 1 1 d .
H19A H 0.0553 0.4180 0.8551 0.034 Uiso 1 1 calc R
H19B H 0.0469 0.3929 0.9392 0.034 Uiso 1 1 calc R
C20 C 0.1105(2) 0.31574(18) 0.86299(19) 0.0236(5) Uani 1 1 d .
H20 H 0.1819 0.3564 0.9203 0.028 Uiso 1 1 calc R
C21 C 0.10857(19) 0.25543(18) 0.77392(18) 0.0222(5) Uani 1 1 d .
H21 H 0.1787 0.2618 0.7793 0.027 Uiso 1 1 calc R
C22 C 0.03109(19) 0.23116(19) 0.67360(18) 0.0232(5) Uani 1 1 d .
H22A H 0.0646 0.2246 0.6295 0.028 Uiso 1 1 calc R
H22B H 0.0127 0.2872 0.6814 0.028 Uiso 1 1 calc R
C23 C -0.06902(19) 0.13448(19) 0.62567(17) 0.0227(5) Uani 1 1 d .
H23A H -0.1277 0.1390 0.5822 0.027 Uiso 1 1 calc R
H23B H -0.0602 0.0778 0.5840 0.027 Uiso 1 1 calc R
Rh2 Rh 0.61373(2) 0.33479(2) 0.65430(2) 0.01380(5) Uani 1 1 d .
B2 B 0.4093(2) 0.24921(19) 0.48457(19) 0.0170(5) Uani 1 1 d .
H2 H 0.4791 0.3071 0.5342 0.020 Uiso 1 1 calc R
N5 N 0.35269(14) 0.21832(14) 0.54203(13) 0.0148(4) Uani 1 1 d .
N6 N 0.50021(15) 0.26325(14) 0.69007(14) 0.0161(4) Uani 1 1 d .
N7 N 0.42823(15) 0.16096(14) 0.42480(14) 0.0169(4) Uani 1 1 d .
N8 N 0.58515(14) 0.18887(14) 0.55196(14) 0.0158(4) Uani 1 1 d .
C24 C 0.34687(19) 0.28417(19) 0.41634(18) 0.0237(5) Uani 1 1 d .
H24A H 0.3852 0.3029 0.3819 0.036 Uiso 1 1 calc GR
H24B H 0.3400 0.3418 0.4574 0.036 Uiso 1 1 calc GR
H24C H 0.2773 0.2292 0.3679 0.036 Uiso 1 1 calc GR
C25 C 0.39666(17) 0.22154(16) 0.63012(16) 0.0151(4) Uani 1 1 d .
C26 C 0.24528(18) 0.16993(17) 0.50691(17) 0.0188(5) Uani 1 1 d .
H26 H 0.1952 0.1571 0.4463 0.023 Uiso 1 1 calc R
C27 C 0.22061(18) 0.14313(18) 0.57017(18) 0.0207(5) Uani 1 1 d .
H27 H 0.1524 0.1097 0.5618 0.025 Uiso 1 1 calc R
C28 C 0.31663(18) 0.17499(17) 0.65092(17) 0.0189(5) Uani 1 1 d .
C29 C 0.3466(2) 0.17011(18) 0.73759(18) 0.0224(5) Uani 1 1 d .
H29 H 0.2962 0.1402 0.7547 0.027 Uiso 1 1 calc R
C30 C 0.4522(2) 0.21019(19) 0.79789(18) 0.0238(5) Uani 1 1 d .
H30 H 0.4753 0.2070 0.8570 0.029 Uiso 1 1 calc R
C31 C 0.52504(19) 0.25528(17) 0.77242(17) 0.0198(5) Uani 1 1 d .
H31 H 0.5970 0.2822 0.8159 0.024 Uiso 1 1 calc R
C32 C 0.50458(17) 0.13524(16) 0.46058(16) 0.0160(4) Uani 1 1 d .
C33 C 0.36082(19) 0.08323(18) 0.32898(17) 0.0215(5) Uani 1 1 d .
H33 H 0.2998 0.0811 0.2864 0.026 Uiso 1 1 calc R
C34 C 0.39295(19) 0.01045(19) 0.30350(18) 0.0234(5) Uani 1 1 d .
H34 H 0.3596 -0.0493 0.2419 0.028 Uiso 1 1 calc R
C35 C 0.48627(18) 0.04140(17) 0.38712(17) 0.0192(5) Uani 1 1 d .
C36 C 0.55602(19) 0.00259(18) 0.41113(19) 0.0225(5) Uani 1 1 d .
H36 H 0.5478 -0.0590 0.3641 0.027 Uiso 1 1 calc R
C37 C 0.63774(19) 0.05653(18) 0.50560(19) 0.0223(5) Uani 1 1 d .
H37 H 0.6859 0.0314 0.5246 0.027 Uiso 1 1 calc R
C38 C 0.64957(18) 0.14753(18) 0.57285(18) 0.0201(5) Uani 1 1 d .
H38 H 0.7063 0.1826 0.6372 0.024 Uiso 1 1 calc R
C39 C 0.63879(18) 0.48208(17) 0.74229(17) 0.0191(5) Uani 1 1 d .
H39 H 0.5777 0.4865 0.7530 0.023 Uiso 1 1 calc R
C40 C 0.69785(18) 0.45329(17) 0.80201(17) 0.0189(5) Uani 1 1 d .
H40 H 0.6705 0.4405 0.8470 0.023 Uiso 1 1 calc R
C41 C 0.81494(18) 0.49119(18) 0.84214(17) 0.0218(5) Uani 1 1 d .
H41A H 0.8373 0.4542 0.8744 0.026 Uiso 1 1 calc R
H41B H 0.8497 0.5627 0.8927 0.026 Uiso 1 1 calc R
C42 C 0.84982(18) 0.47896(18) 0.76162(17) 0.0201(5) Uani 1 1 d .
H42A H 0.8690 0.5414 0.7582 0.024 Uiso 1 1 calc R
H42B H 0.9127 0.4674 0.7790 0.024 Uiso 1 1 calc R
C43 C 0.76458(17) 0.39223(17) 0.66097(17) 0.0177(4) Uani 1 1 d .
H43 H 0.7854 0.3396 0.6301 0.021 Uiso 1 1 calc R
C44 C 0.69446(18) 0.40458(17) 0.59326(17) 0.0181(5) Uani 1 1 d .
H44 H 0.6747 0.3595 0.5229 0.022 Uiso 1 1 calc R
C45 C 0.6862(2) 0.50090(18) 0.61222(18) 0.0227(5) Uani 1 1 d .
H45A H 0.6204 0.4860 0.5591 0.027 Uiso 1 1 calc R
H45B H 0.7450 0.5458 0.6098 0.027 Uiso 1 1 calc R
C46 C 0.68786(19) 0.55502(17) 0.71209(18) 0.0209(5) Uani 1 1 d .
H46A H 0.7610 0.6011 0.7630 0.025 Uiso 1 1 calc R
H46B H 0.6493 0.5954 0.7082 0.025 Uiso 1 1 calc R
Rh3 Rh 0.78136(2) 0.31508(2) 0.16569(2) 0.01469(5) Uani 1 1 d .
B3 B 0.6586(2) 0.22686(19) 0.24938(18) 0.0164(5) Uani 1 1 d .
H3A H 0.6725 0.2185 0.1915 0.020 Uiso 1 1 calc R
N9 N 0.76164(15) 0.25520(14) 0.33687(14) 0.0170(4) Uani 1 1 d .
N10 N 0.89057(15) 0.35308(14) 0.30743(14) 0.0177(4) Uani 1 1 d .
N11 N 0.62898(14) 0.31560(14) 0.27910(13) 0.0157(4) Uani 1 1 d .
N12 N 0.73600(15) 0.42317(14) 0.24018(14) 0.0183(4) Uani 1 1 d .
C47 C 0.56553(19) 0.12401(18) 0.21767(18) 0.0219(5) Uani 1 1 d .
H47A H 0.5885 0.0713 0.2041 0.033 Uiso 1 1 calc GR
H47B H 0.5049 0.1055 0.1583 0.033 Uiso 1 1 calc GR
H47C H 0.5463 0.1324 0.2713 0.033 Uiso 1 1 calc GR
C48 C 0.86141(18) 0.31532(17) 0.36165(16) 0.0168(4) Uani 1 1 d .
C49 C 0.7683(2) 0.23692(19) 0.41458(18) 0.0216(5) Uani 1 1 d .
H49 H 0.7100 0.1972 0.4173 0.026 Uiso 1 1 calc R
C50 C 0.8684(2) 0.2827(2) 0.48626(18) 0.0247(5) Uani 1 1 d .
H50 H 0.8917 0.2803 0.5458 0.030 Uiso 1 1 calc R
C51 C 0.9319(2) 0.33516(19) 0.45498(17) 0.0216(5) Uani 1 1 d .
C52 C 1.0374(2) 0.3972(2) 0.49341(18) 0.0262(5) Uani 1 1 d .
H52 H 1.0874 0.4107 0.5545 0.031 Uiso 1 1 calc R
C53 C 1.06699(19) 0.43829(19) 0.43958(18) 0.0255(5) Uani 1 1 d .
H53 H 1.1381 0.4826 0.4646 0.031 Uiso 1 1 calc R
C54 C 0.99333(18) 0.41529(18) 0.34887(17) 0.0216(5) Uani 1 1 d .
H54 H 1.0166 0.4450 0.3140 0.026 Uiso 1 1 calc R
C55 C 0.67064(18) 0.40254(17) 0.27874(16) 0.0168(4) Uani 1 1 d .
C56 C 0.56547(18) 0.32706(18) 0.32498(16) 0.0186(5) Uani 1 1 d .
H56 H 0.5265 0.2773 0.3354 0.022 Uiso 1 1 calc R
C57 C 0.56594(19) 0.41835(19) 0.35319(17) 0.0212(5) Uani 1 1 d .
H57 H 0.5282 0.4426 0.3853 0.025 Uiso 1 1 calc R
C58 C 0.63400(19) 0.47014(18) 0.32518(17) 0.0202(5) Uani 1 1 d .
C59 C 0.6690(2) 0.56345(19) 0.33217(19) 0.0263(5) Uani 1 1 d .
H59 H 0.6470 0.6110 0.3625 0.032 Uiso 1 1 calc R
C60 C 0.7370(2) 0.58492(19) 0.2934(2) 0.0290(6) Uani 1 1 d .
H60 H 0.7627 0.6483 0.2973 0.035 Uiso 1 1 calc R
C61 C 0.7679(2) 0.51458(18) 0.24872(19) 0.0249(5) Uani 1 1 d .
H61 H 0.8143 0.5319 0.2226 0.030 Uiso 1 1 calc R
C62 C 0.80878(17) 0.19547(17) 0.08519(16) 0.0170(4) Uani 1 1 d .
H62 H 0.8346 0.1632 0.1228 0.020 Uiso 1 1 calc R
C63 C 0.88605(18) 0.28721(18) 0.10932(16) 0.0184(5) Uani 1 1 d .
H63 H 0.9565 0.3080 0.1613 0.022 Uiso 1 1 calc R
C64 C 0.88995(19) 0.32540(19) 0.03738(17) 0.0221(5) Uani 1 1 d .
H64A H 0.9109 0.2858 -0.0088 0.027 Uiso 1 1 calc R
H64B H 0.9436 0.3958 0.0745 0.027 Uiso 1 1 calc R
C65 C 0.7850(2) 0.3187(2) -0.02148(18) 0.0244(5) Uani 1 1 d .
H65A H 0.7969 0.3716 -0.0400 0.029 Uiso 1 1 calc R
H65B H 0.7435 0.2532 -0.0829 0.029 Uiso 1 1 calc R
C66 C 0.72401(19) 0.33072(19) 0.03800(17) 0.0214(5) Uani 1 1 d .
H66 H 0.7087 0.3896 0.0504 0.026 Uiso 1 1 calc R
C67 C 0.64733(18) 0.24937(18) 0.02954(17) 0.0204(5) Uani 1 1 d .
H67 H 0.5869 0.2605 0.0360 0.024 Uiso 1 1 calc R
C68 C 0.62128(18) 0.14074(19) -0.03144(18) 0.0231(5) Uani 1 1 d .
H68A H 0.5806 0.1183 -0.1020 0.028 Uiso 1 1 calc R
H68B H 0.5768 0.0999 -0.0132 0.028 Uiso 1 1 calc R
C69 C 0.71834(18) 0.12234(18) -0.01743(17) 0.0213(5) Uani 1 1 d .
H69A H 0.7002 0.0534 -0.0291 0.026 Uiso 1 1 calc R
H69B H 0.7405 0.1283 -0.0670 0.026 Uiso 1 1 calc R

loop_
_atom_site_aniso_label
_atom_site_aniso_U_11
_atom_site_aniso_U_22
_atom_site_aniso_U_33
_atom_site_aniso_U_23
_atom_site_aniso_U_13
_atom_site_aniso_U_12
Rh1 0.01888(9) 0.01766(9) 0.01499(9) 0.00878(7) 0.00720(7) 0.01132(7)
B1 0.0202(13) 0.0188(13) 0.0187(12) 0.0098(10) 0.0090(10) 0.0125(11)
N1 0.0167(9) 0.0168(10) 0.0199(10) 0.0083(8) 0.0071(8) 0.0080(8)
N2 0.0232(10) 0.0268(11) 0.0196(10) 0.0146(9) 0.0109(8) 0.0163(9)
N3 0.0189(9) 0.0158(9) 0.0195(9) 0.0098(8) 0.0106(8) 0.0102(8)
N4 0.0226(10) 0.0206(10) 0.0167(9) 0.0092(8) 0.0088(8) 0.0134(8)
C1 0.0277(13) 0.0248(13) 0.0192(12) 0.0072(10) 0.0108(10) 0.0144(11)
C2 0.0177(11) 0.0241(12) 0.0200(11) 0.0131(10) 0.0077(9) 0.0120(10)
C3 0.0182(11) 0.0154(11) 0.0283(13) 0.0080(10) 0.0047(10) 0.0076(10)
C4 0.0190(12) 0.0229(13) 0.0396(15) 0.0193(12) 0.0077(11) 0.0074(10)
C5 0.0177(11) 0.0287(13) 0.0306(13) 0.0206(11) 0.0089(10) 0.0117(10)
C6 0.0250(13) 0.0457(17) 0.0426(16) 0.0352(14) 0.0195(12) 0.0204(13)
C7 0.0350(15) 0.0595(19) 0.0353(15) 0.0361(15) 0.0252(13) 0.0332(15)
C8 0.0342(14) 0.0396(15) 0.0267(13) 0.0224(12) 0.0191(11) 0.0273(13)
C9 0.0204(11) 0.0184(11) 0.0176(11) 0.0108(9) 0.0101(9) 0.0105(9)
C10 0.0200(11) 0.0196(11) 0.0242(12) 0.0112(10) 0.0131(10) 0.0122(10)
C11 0.0206(12) 0.0251(13) 0.0281(13) 0.0144(11) 0.0122(10) 0.0147(10)
C12 0.0187(11) 0.0260(13) 0.0232(12) 0.0142(10) 0.0100(10) 0.0129(10)
C13 0.0240(13) 0.0333(14) 0.0224(12) 0.0122(11) 0.0062(10) 0.0172(12)
C14 0.0331(14) 0.0322(15) 0.0188(12) 0.0064(11) 0.0048(11) 0.0188(12)
C15 0.0314(14) 0.0267(13) 0.0175(12) 0.0066(10) 0.0082(10) 0.0190(11)
C16 0.0182(11) 0.0195(11) 0.0195(11) 0.0113(10) 0.0059(9) 0.0083(9)
C17 0.0180(11) 0.0265(13) 0.0229(12) 0.0150(10) 0.0084(9) 0.0134(10)
C18 0.0289(13) 0.0278(13) 0.0228(12) 0.0132(11) 0.0115(10) 0.0196(11)
C19 0.0368(15) 0.0217(13) 0.0223(12) 0.0077(10) 0.0078(11) 0.0183(12)
C20 0.0223(12) 0.0164(11) 0.0256(12) 0.0102(10) 0.0049(10) 0.0070(10)
C21 0.0188(11) 0.0238(12) 0.0271(13) 0.0159(11) 0.0092(10) 0.0102(10)
C22 0.0250(12) 0.0263(13) 0.0227(12) 0.0147(11) 0.0111(10) 0.0130(11)
C23 0.0256(12) 0.0233(12) 0.0151(11) 0.0091(10) 0.0061(10) 0.0098(10)
Rh2 0.01306(8) 0.01178(8) 0.01416(8) 0.00564(7) 0.00525(7) 0.00461(7)
B2 0.0151(12) 0.0174(12) 0.0163(12) 0.0085(10) 0.0055(10) 0.0061(10)
N5 0.0144(9) 0.0129(9) 0.0153(9) 0.0058(7) 0.0059(7) 0.0066(7)
N6 0.0164(9) 0.0137(9) 0.0180(9) 0.0078(8) 0.0071(8) 0.0072(8)
N7 0.0156(9) 0.0163(9) 0.0145(9) 0.0061(8) 0.0060(7) 0.0050(8)
N8 0.0148(9) 0.0133(9) 0.0184(9) 0.0076(8) 0.0075(8) 0.0056(7)
C24 0.0219(12) 0.0282(13) 0.0250(12) 0.0163(11) 0.0098(10) 0.0129(11)
C25 0.0184(11) 0.0112(10) 0.0166(10) 0.0060(9) 0.0087(9) 0.0080(9)
C26 0.0147(11) 0.0170(11) 0.0212(11) 0.0071(9) 0.0060(9) 0.0078(9)
C27 0.0158(11) 0.0182(11) 0.0257(12) 0.0092(10) 0.0097(10) 0.0065(9)
C28 0.0190(11) 0.0165(11) 0.0237(12) 0.0095(10) 0.0122(10) 0.0092(9)
C29 0.0256(12) 0.0229(12) 0.0257(12) 0.0148(10) 0.0160(10) 0.0111(10)
C30 0.0269(13) 0.0267(13) 0.0216(12) 0.0157(11) 0.0110(10) 0.0119(11)
C31 0.0192(11) 0.0196(12) 0.0194(11) 0.0108(10) 0.0063(9) 0.0083(10)
C32 0.0170(11) 0.0142(10) 0.0184(11) 0.0087(9) 0.0104(9) 0.0058(9)
C33 0.0185(11) 0.0245(12) 0.0150(11) 0.0079(10) 0.0072(9) 0.0046(10)
C34 0.0233(12) 0.0208(12) 0.0170(11) 0.0045(10) 0.0100(10) 0.0038(10)
C35 0.0217(11) 0.0147(11) 0.0198(11) 0.0068(9) 0.0135(10) 0.0044(9)
C36 0.0272(13) 0.0159(11) 0.0298(13) 0.0108(10) 0.0190(11) 0.0105(10)
C37 0.0223(12) 0.0201(12) 0.0321(13) 0.0155(11) 0.0151(10) 0.0125(10)
C38 0.0176(11) 0.0177(11) 0.0247(12) 0.0112(10) 0.0087(9) 0.0074(9)
C39 0.0204(11) 0.0140(11) 0.0193(11) 0.0045(9) 0.0096(9) 0.0073(9)
C40 0.0201(11) 0.0145(11) 0.0158(11) 0.0032(9) 0.0082(9) 0.0053(9)
C41 0.0202(12) 0.0188(12) 0.0184(11) 0.0075(10) 0.0045(9) 0.0056(10)
C42 0.0148(11) 0.0173(11) 0.0235(12) 0.0084(10) 0.0069(9) 0.0052(9)
C43 0.0161(11) 0.0169(11) 0.0216(11) 0.0091(9) 0.0115(9) 0.0064(9)
C44 0.0212(11) 0.0169(11) 0.0176(11) 0.0095(9) 0.0112(9) 0.0063(9)
C45 0.0266(13) 0.0201(12) 0.0237(12) 0.0137(10) 0.0108(10) 0.0102(10)
C46 0.0213(12) 0.0157(11) 0.0263(12) 0.0110(10) 0.0100(10) 0.0090(10)
Rh3 0.01519(9) 0.01524(9) 0.01318(8) 0.00593(7) 0.00761(7) 0.00644(7)
B3 0.0180(12) 0.0172(12) 0.0156(12) 0.0076(10) 0.0098(10) 0.0084(10)
N9 0.0204(10) 0.0190(10) 0.0171(9) 0.0098(8) 0.0111(8) 0.0116(8)
N10 0.0170(9) 0.0170(9) 0.0160(9) 0.0048(8) 0.0084(8) 0.0071(8)
N11 0.0167(9) 0.0184(9) 0.0160(9) 0.0097(8) 0.0092(8) 0.0092(8)
N12 0.0198(10) 0.0166(9) 0.0183(9) 0.0080(8) 0.0099(8) 0.0075(8)
C47 0.0230(12) 0.0178(11) 0.0266(12) 0.0103(10) 0.0144(10) 0.0086(10)
C48 0.0197(11) 0.0168(11) 0.0145(10) 0.0052(9) 0.0085(9) 0.0114(9)
C49 0.0314(13) 0.0253(12) 0.0230(12) 0.0164(10) 0.0182(11) 0.0192(11)
C50 0.0331(14) 0.0317(14) 0.0214(12) 0.0159(11) 0.0148(11) 0.0235(12)
C51 0.0272(12) 0.0251(12) 0.0161(11) 0.0077(10) 0.0107(10) 0.0186(11)
C52 0.0250(13) 0.0309(14) 0.0171(11) 0.0050(10) 0.0068(10) 0.0175(11)
C53 0.0177(11) 0.0219(12) 0.0199(12) -0.0012(10) 0.0046(10) 0.0072(10)
C54 0.0192(11) 0.0217(12) 0.0178(11) 0.0039(10) 0.0097(9) 0.0080(10)
C55 0.0185(11) 0.0157(11) 0.0152(10) 0.0059(9) 0.0077(9) 0.0085(9)
C56 0.0175(11) 0.0251(12) 0.0171(11) 0.0118(10) 0.0096(9) 0.0105(10)
C57 0.0213(12) 0.0263(13) 0.0183(11) 0.0097(10) 0.0108(9) 0.0136(10)
C58 0.0219(12) 0.0203(12) 0.0167(11) 0.0057(9) 0.0084(9) 0.0122(10)
C59 0.0316(14) 0.0192(12) 0.0306(13) 0.0096(11) 0.0168(11) 0.0152(11)
C60 0.0366(15) 0.0175(12) 0.0360(15) 0.0136(11) 0.0193(12) 0.0125(11)
C61 0.0261(13) 0.0197(12) 0.0299(13) 0.0124(11) 0.0157(11) 0.0081(10)
C62 0.0179(11) 0.0183(11) 0.0162(11) 0.0072(9) 0.0086(9) 0.0107(9)
C63 0.0170(11) 0.0233(12) 0.0159(11) 0.0082(9) 0.0090(9) 0.0109(10)
C64 0.0207(12) 0.0258(13) 0.0189(11) 0.0093(10) 0.0125(10) 0.0078(10)
C65 0.0280(13) 0.0307(14) 0.0216(12) 0.0166(11) 0.0139(10) 0.0143(11)
C66 0.0246(12) 0.0285(13) 0.0194(11) 0.0151(10) 0.0118(10) 0.0160(11)
C67 0.0172(11) 0.0264(13) 0.0174(11) 0.0097(10) 0.0069(9) 0.0121(10)
C68 0.0164(11) 0.0247(13) 0.0194(11) 0.0067(10) 0.0054(9) 0.0065(10)
C69 0.0192(11) 0.0185(12) 0.0197(11) 0.0052(10) 0.0080(9) 0.0068(10)

loop_
_atom_type_symbol
_atom_type_description
_atom_type_scat_dispersion_real
_atom_type_scat_dispersion_imag
_atom_type_scat_source
C C 0.0033 0.0016 'International Tables Vol C Tables 4.2.6.8 and 6.1.1.4'
H H 0.0000 0.0000 'International Tables Vol C Tables 4.2.6.8 and 6.1.1.4'
B B 0.0013 0.0007 'International Tables Vol C Tables 4.2.6.8 and 6.1.1.4'
N N 0.0061 0.0033 'International Tables Vol C Tables 4.2.6.8 and 6.1.1.4'
Rh Rh -1.1178 0.9187 'International Tables Vol C Tables 4.2.6.8 and 6.1.1.4'

loop_
_geom_angle_atom_site_label_1
_geom_angle_atom_site_label_2
_geom_angle_atom_site_label_3
_geom_angle
N2 Rh1 C17 89.89(8)
N4 Rh1 N2 87.17(8)
N4 Rh1 C17 155.70(8)
C16 Rh1 N2 92.19(8)
C16 Rh1 N4 166.04(8)
C16 Rh1 C17 38.14(9)
C16 Rh1 C20 97.90(9)
C16 Rh1 C21 83.15(9)
C20 Rh1 N2 149.01(9)
C20 Rh1 N4 89.67(9)
C20 Rh1 C17 80.56(10)
C21 Rh1 N2 171.88(9)
C21 Rh1 N4 95.74(9)
C21 Rh1 C17 90.51(9)
C21 Rh1 C20 38.85(10)
N1 B1 H1 107.9
N1 B1 N3 107.51(18)
N1 B1 C1 112.7(2)
N3 B1 H1 107.9
N3 B1 C1 112.65(19)
C1 B1 H1 107.9
C2 N1 B1 126.7(2)
C2 N1 C3 105.9(2)
C3 N1 B1 125.7(2)
C2 N2 Rh1 121.62(16)
C8 N2 Rh1 122.97(17)
C8 N2 C2 115.4(2)
C9 N3 B1 127.70(19)
C9 N3 C10 106.32(19)
C10 N3 B1 125.24(19)
C9 N4 Rh1 121.21(16)
C9 N4 C15 115.3(2)
C15 N4 Rh1 123.42(16)
B1 C1 H1A 109.5
B1 C1 H1B 109.5
B1 C1 H1C 109.5
H1A C1 H1B 109.5
H1A C1 H1C 109.5
H1B C1 H1C 109.5
N1 C2 C5 110.1(2)
N2 C2 N1 125.6(2)
N2 C2 C5 124.3(2)
N1 C3 H3 124.0
C4 C3 N1 112.1(2)
C4 C3 H3 124.0
C3 C4 H4 126.8
C3 C4 C5 106.5(2)
C5 C4 H4 126.8
C2 C5 C4 105.5(2)
C6 C5 C2 118.1(2)
C6 C5 C4 136.4(2)
C5 C6 H6 121.1
C7 C6 C5 117.9(2)
C7 C6 H6 121.1
C6 C7 H7 119.7
C6 C7 C8 120.6(2)
C8 C7 H7 119.7
N2 C8 C7 123.7(3)
N2 C8 H8 118.2
C7 C8 H8 118.2
N3 C9 C12 109.8(2)
N4 C9 N3 126.2(2)
N4 C9 C12 124.1(2)
N3 C10 H10 124.0
C11 C10 N3 112.0(2)
C11 C10 H10 124.0
C10 C11 H11 126.9
C10 C11 C12 106.2(2)
C12 C11 H11 126.9
C11 C12 C9 105.8(2)
C13 C12 C9 118.4(2)
C13 C12 C11 135.8(2)
C12 C13 H13 121.2
C12 C13 C14 117.7(2)
C14 C13 H13 121.2
C13 C14 H14 119.8
C13 C14 C15 120.5(2)
C15 C14 H14 119.8
N4 C15 C14 124.0(2)
N4 C15 H15 118.0
C14 C15 H15 118.0
Rh1 C16 H16 114.1
C17 C16 Rh1 72.03(13)
C17 C16 H16 114.1
C17 C16 C23 125.3(2)
C23 C16 Rh1 109.01(16)
C23 C16 H16 114.1
Rh1 C17 H17 114.3
C16 C17 Rh1 69.83(13)
C16 C17 H17 114.3
C16 C17 C18 122.2(2)
C18 C17 Rh1 114.33(16)
C18 C17 H17 114.3
C17 C18 H18A 109.3
C17 C18 H18B 109.3
H18A C18 H18B 107.9
C19 C18 C17 111.8(2)
C19 C18 H18A 109.3
C19 C18 H18B 109.3
C18 C19 H19A 109.2
C18 C19 H19B 109.2
H19A C19 H19B 107.9
C20 C19 C18 112.2(2)
C20 C19 H19A 109.2
C20 C19 H19B 109.2
Rh1 C20 H20 113.7
C19 C20 Rh1 112.92(18)
C19 C20 H20 113.7
C21 C20 Rh1 70.27(14)
C21 C20 C19 124.8(2)
C21 C20 H20 113.7
Rh1 C21 H21 114.4
C20 C21 Rh1 70.88(14)
C20 C21 H21 114.4
C20 C21 C22 122.9(2)
C22 C21 Rh1 112.38(16)
C22 C21 H21 114.4
C21 C22 H22A 109.1
C21 C22 H22B 109.1
C21 C22 C23 112.5(2)
H22A C22 H22B 107.8
C23 C22 H22A 109.1
C23 C22 H22B 109.1
C16 C23 C22 113.11(19)
C16 C23 H23A 109.0
C16 C23 H23B 109.0
C22 C23 H23A 109.0
C22 C23 H23B 109.0
H23A C23 H23B 107.8
N6 Rh2 N8 87.77(7)
N6 Rh2 C43 155.84(8)
C39 Rh2 N6 96.02(8)
C39 Rh2 N8 173.71(8)
C39 Rh2 C43 90.10(9)
C39 Rh2 C44 82.41(9)
C40 Rh2 N6 89.42(8)
C40 Rh2 N8 146.47(8)
C40 Rh2 C39 38.95(9)
C40 Rh2 C43 80.72(9)
C40 Rh2 C44 97.85(9)
C43 Rh2 N8 88.45(8)
C44 Rh2 N6 165.86(8)
C44 Rh2 N8 92.69(8)
C44 Rh2 C43 38.24(9)
N5 B2 H2 107.7
N5 B2 C24 112.33(19)
N7 B2 H2 107.7
N7 B2 N5 108.75(18)
N7 B2 C24 112.37(19)
C24 B2 H2 107.7
C25 N5 B2 127.68(19)
C25 N5 C26 105.98(18)
C26 N5 B2 125.89(19)
C25 N6 Rh2 121.53(15)
C31 N6 Rh2 123.43(15)
C31 N6 C25 115.03(19)
C32 N7 B2 126.86(19)
C32 N7 C33 105.91(19)
C33 N7 B2 126.41(19)
C32 N8 Rh2 121.67(15)
C32 N8 C38 115.8(2)
C38 N8 Rh2 122.39(15)
B2 C24 H24A 109.5
B2 C24 H24B 109.5
B2 C24 H24C 109.5
H24A C24 H24B 109.5
H24A C24 H24C 109.5
H24B C24 H24C 109.5
N5 C25 C28 109.9(2)
N6 C25 N5 125.7(2)
N6 C25 C28 124.4(2)
N5 C26 H26 124.1
C27 C26 N5 111.7(2)
C27 C26 H26 124.1
C26 C27 H27 126.6
C26 C27 C28 106.7(2)
C28 C27 H27 126.6
C27 C28 C25 105.7(2)
C29 C28 C25 118.2(2)
C29 C28 C27 136.1(2)
C28 C29 H29 121.1
C30 C29 C28 117.8(2)
C30 C29 H29 121.1
C29 C30 H30 119.9
C29 C30 C31 120.3(2)
C31 C30 H30 119.9
N6 C31 C30 124.4(2)
N6 C31 H31 117.8
C30 C31 H31 117.8
N7 C32 C35 110.1(2)
N8 C32 N7 125.8(2)
N8 C32 C35 124.1(2)
N7 C33 H33 124.1
C34 C33 N7 111.7(2)
C34 C33 H33 124.1
C33 C34 H34 126.7
C33 C34 C35 106.7(2)
C35 C34 H34 126.7
C34 C35 C32 105.6(2)
C36 C35 C32 118.1(2)
C36 C35 C34 136.3(2)
C35 C36 H36 121.0
C37 C36 C35 117.9(2)
C37 C36 H36 121.0
C36 C37 H37 119.9
C36 C37 C38 120.1(2)
C38 C37 H37 119.9
N8 C38 C37 123.8(2)
N8 C38 H38 118.1
C37 C38 H38 118.1
Rh2 C39 H39 114.3
C40 C39 Rh2 70.50(13)
C40 C39 H39 114.3
C40 C39 C46 122.7(2)
C46 C39 Rh2 113.06(15)
C46 C39 H39 114.3
Rh2 C40 H40 113.9
C39 C40 Rh2 70.55(13)
C39 C40 H40 113.9
C39 C40 C41 123.9(2)
C41 C40 Rh2 113.22(15)
C41 C40 H40 113.9
C40 C41 H41A 109.1
C40 C41 H41B 109.1
C40 C41 C42 112.32(19)
H41A C41 H41B 107.9
C42 C41 H41A 109.1
C42 C41 H41B 109.1
C41 C42 H42A 109.2
C41 C42 H42B 109.2
H42A C42 H42B 107.9
C43 C42 C41 112.01(19)
C43 C42 H42A 109.2
C43 C42 H42B 109.2
Rh2 C43 H43 114.0
C42 C43 Rh2 114.35(15)
C42 C43 H43 114.0
C44 C43 Rh2 70.26(13)
C44 C43 C42 122.8(2)
C44 C43 H43 114.0
Rh2 C44 H44 114.1
C43 C44 Rh2 71.50(13)
C43 C44 H44 114.1
C43 C44 C45 125.5(2)
C45 C44 Rh2 109.45(15)
C45 C44 H44 114.1
C44 C45 H45A 109.0
C44 C45 H45B 109.0
C44 C45 C46 112.92(19)
H45A C45 H45B 107.8
C46 C45 H45A 109.0
C46 C45 H45B 109.0
C39 C46 C45 111.80(19)
C39 C46 H46A 109.3
C39 C46 H46B 109.3
C45 C46 H46A 109.3
C45 C46 H46B 109.3
H46A C46 H46B 107.9
N10 Rh3 N12 87.32(7)
N10 Rh3 C66 156.36(9)
N12 Rh3 C66 89.42(8)
C62 Rh3 N10 95.65(8)
C62 Rh3 N12 173.51(8)
C62 Rh3 C66 90.13(9)
C63 Rh3 N10 89.58(8)
C63 Rh3 N12 147.19(8)
C63 Rh3 C62 38.89(9)
C63 Rh3 C66 80.59(9)
C67 Rh3 N10 165.15(8)
C67 Rh3 N12 92.86(8)
C67 Rh3 C62 82.79(9)
C67 Rh3 C63 98.12(9)
C67 Rh3 C66 38.43(9)
N9 B3 H3A 108.1
N9 B3 N11 108.45(18)
N9 B3 C47 112.25(19)
N11 B3 H3A 108.1
N11 B3 C47 111.73(19)
C47 B3 H3A 108.1
C48 N9 B3 127.78(19)
C48 N9 C49 105.76(19)
C49 N9 B3 125.71(19)
C48 N10 Rh3 121.79(15)
C48 N10 C54 115.5(2)
C54 N10 Rh3 122.71(16)
C55 N11 B3 127.42(18)
C55 N11 C56 106.09(19)
C56 N11 B3 125.88(19)
C55 N12 Rh3 121.80(15)
C55 N12 C61 115.7(2)
C61 N12 Rh3 122.48(16)
B3 C47 H47A 109.5
B3 C47 H47B 109.5
B3 C47 H47C 109.5
H47A C47 H47B 109.5
H47A C47 H47C 109.5
H47B C47 H47C 109.5
N9 C48 C51 110.3(2)
N10 C48 N9 125.7(2)
N10 C48 C51 124.0(2)
N9 C49 H49 124.1
C50 C49 N9 111.8(2)
C50 C49 H49 124.1
C49 C50 H50 126.6
C49 C50 C51 106.8(2)
C51 C50 H50 126.6
C48 C51 C50 105.3(2)
C52 C51 C48 118.5(2)
C52 C51 C50 136.2(2)
C51 C52 H52 121.2
C53 C52 C51 117.6(2)
C53 C52 H52 121.2
C52 C53 H53 119.8
C52 C53 C54 120.5(2)
C54 C53 H53 119.8
N10 C54 C53 123.9(2)
N10 C54 H54 118.1
C53 C54 H54 118.1
N11 C55 C58 109.9(2)
N12 C55 N11 126.0(2)
N12 C55 C58 124.2(2)
N11 C56 H56 124.1
C57 C56 N11 111.8(2)
C57 C56 H56 124.1
C56 C57 H57 126.7
C56 C57 C58 106.5(2)
C58 C57 H57 126.7
C57 C58 C55 105.7(2)
C59 C58 C55 118.0(2)
C59 C58 C57 136.2(2)
C58 C59 H59 121.1
C60 C59 C58 117.7(2)
C60 C59 H59 121.1
C59 C60 H60 119.8
C59 C60 C61 120.5(2)
C61 C60 H60 119.8
N12 C61 C60 123.9(2)
N12 C61 H61 118.0
C60 C61 H61 118.0
Rh3 C62 H62 114.3
C63 C62 Rh3 70.30(13)
C63 C62 H62 114.3
C63 C62 C69 123.4(2)
C69 C62 Rh3 112.37(15)
C69 C62 H62 114.3
Rh3 C63 H63 113.7
C62 C63 Rh3 70.81(13)
C62 C63 H63 113.7
C62 C63 C64 125.0(2)
C64 C63 Rh3 112.40(16)
C64 C63 H63 113.7
C63 C64 H64A 109.2
C63 C64 H64B 109.2
C63 C64 C65 112.25(19)
H64A C64 H64B 107.9
C65 C64 H64A 109.2
C65 C64 H64B 109.2
C64 C65 H65A 109.4
C64 C65 H65B 109.4
H65A C65 H65B 108.0
C66 C65 C64 111.22(19)
C66 C65 H65A 109.4
C66 C65 H65B 109.4
Rh3 C66 H66 114.0
C65 C66 Rh3 114.54(16)
C65 C66 H66 114.0
C67 C66 Rh3 69.79(13)
C67 C66 C65 123.0(2)
C67 C66 H66 114.0
Rh3 C67 H67 114.2
C66 C67 Rh3 71.78(13)
C66 C67 H67 114.2
C66 C67 C68 125.1(2)
C68 C67 Rh3 109.28(16)
C68 C67 H67 114.2
C67 C68 H68A 109.0
C67 C68 H68B 109.0
C67 C68 C69 113.11(19)
H68A C68 H68B 107.8
C69 C68 H68A 109.0
C69 C68 H68B 109.0
C62 C69 C68 112.42(19)
C62 C69 H69A 109.1
C62 C69 H69B 109.1
C68 C69 H69A 109.1
C68 C69 H69B 109.1
H69A C69 H69B 107.9

loop_
_geom_bond_atom_site_label_1
_geom_bond_atom_site_label_2
_geom_bond_distance
Rh1 N2 2.136(2)
Rh1 N4 2.134(2)
Rh1 C16 2.114(2)
Rh1 C17 2.142(2)
Rh1 C20 2.125(2)
Rh1 C21 2.117(2)
B1 H1 1.0000
B1 N1 1.557(3)
B1 N3 1.565(3)
B1 C1 1.601(3)
N1 C2 1.365(3)
N1 C3 1.385(3)
N2 C2 1.353(3)
N2 C8 1.350(3)
N3 C9 1.362(3)
N3 C10 1.382(3)
N4 C9 1.350(3)
N4 C15 1.352(3)
C1 H1A 0.9800
C1 H1B 0.9800
C1 H1C 0.9800
C2 C5 1.424(3)
C3 H3 0.9500
C3 C4 1.360(4)
C4 H4 0.9500
C4 C5 1.428(4)
C5 C6 1.388(4)
C6 H6 0.9500
C6 C7 1.376(4)
C7 H7 0.9500
C7 C8 1.391(4)
C8 H8 0.9500
C9 C12 1.432(3)
C10 H10 0.9500
C10 C11 1.370(3)
C11 H11 0.9500
C11 C12 1.423(3)
C12 C13 1.383(4)
C13 H13 0.9500
C13 C14 1.383(4)
C14 H14 0.9500
C14 C15 1.389(4)
C15 H15 0.9500
C16 H16 1.0000
C16 C17 1.391(3)
C16 C23 1.522(3)
C17 H17 1.0000
C17 C18 1.526(3)
C18 H18A 0.9900
C18 H18B 0.9900
C18 C19 1.525(4)
C19 H19A 0.9900
C19 H19B 0.9900
C19 C20 1.516(4)
C20 H20 1.0000
C20 C21 1.411(4)
C21 H21 1.0000
C21 C22 1.523(3)
C22 H22A 0.9900
C22 H22B 0.9900
C22 C23 1.534(3)
C23 H23A 0.9900
C23 H23B 0.9900
Rh2 N6 2.1324(19)
Rh2 N8 2.1455(19)
Rh2 C39 2.118(2)
Rh2 C40 2.117(2)
Rh2 C43 2.138(2)
Rh2 C44 2.122(2)
B2 H2 1.0000
B2 N5 1.561(3)
B2 N7 1.559(3)
B2 C24 1.601(3)
N5 C25 1.367(3)
N5 C26 1.390(3)
N6 C25 1.352(3)
N6 C31 1.350(3)
N7 C32 1.365(3)
N7 C33 1.390(3)
N8 C32 1.346(3)
N8 C38 1.350(3)
C24 H24A 0.9800
C24 H24B 0.9800
C24 H24C 0.9800
C25 C28 1.428(3)
C26 H26 0.9500
C26 C27 1.365(3)
C27 H27 0.9500
C27 C28 1.420(3)
C28 C29 1.392(3)
C29 H29 0.9500
C29 C30 1.381(4)
C30 H30 0.9500
C30 C31 1.392(3)
C31 H31 0.9500
C32 C35 1.425(3)
C33 H33 0.9500
C33 C34 1.363(4)
C34 H34 0.9500
C34 C35 1.424(3)
C35 C36 1.392(3)
C36 H36 0.9500
C36 C37 1.383(4)
C37 H37 0.9500
C37 C38 1.391(3)
C38 H38 0.9500
C39 H39 1.0000
C39 C40 1.412(3)
C39 C46 1.521(3)
C40 H40 1.0000
C40 C41 1.512(3)
C41 H41A 0.9900
C41 H41B 0.9900
C41 C42 1.529(3)
C42 H42A 0.9900
C42 H42B 0.9900
C42 C43 1.524(3)
C43 H43 1.0000
C43 C44 1.396(3)
C44 H44 1.0000
C44 C45 1.512(3)
C45 H45A 0.9900
C45 H45B 0.9900
C45 C46 1.534(3)
C46 H46A 0.9900
C46 H46B 0.9900
Rh3 N10 2.1296(19)
Rh3 N12 2.1416(19)
Rh3 C62 2.126(2)
Rh3 C63 2.119(2)
Rh3 C66 2.143(2)
Rh3 C67 2.117(2)
B3 H3A 1.0000
B3 N9 1.559(3)
B3 N11 1.565(3)
B3 C47 1.603(3)
N9 C48 1.364(3)
N9 C49 1.389(3)
N10 C48 1.351(3)
N10 C54 1.353(3)
N11 C55 1.361(3)
N11 C56 1.392(3)
N12 C55 1.346(3)
N12 C61 1.347(3)
C47 H47A 0.9800
C47 H47B 0.9800
C47 H47C 0.9800
C48 C51 1.424(3)
C49 H49 0.9500
C49 C50 1.359(4)
C50 H50 0.9500
C50 C51 1.425(4)
C51 C52 1.392(4)
C52 H52 0.9500
C52 C53 1.381(4)
C53 H53 0.9500
C53 C54 1.391(3)
C54 H54 0.9500
C55 C58 1.430(3)
C56 H56 0.9500
C56 C57 1.363(3)
C57 H57 0.9500
C57 C58 1.423(3)
C58 C59 1.388(3)
C59 H59 0.9500
C59 C60 1.385(4)
C60 H60 0.9500
C60 C61 1.386(4)
C61 H61 0.9500
C62 H62 1.0000
C62 C63 1.413(3)
C62 C69 1.521(3)
C63 H63 1.0000
C63 C64 1.522(3)
C64 H64A 0.9900
C64 H64B 0.9900
C64 C65 1.526(3)
C65 H65A 0.9900
C65 H65B 0.9900
C65 C66 1.525(3)
C66 H66 1.0000
C66 C67 1.402(3)
C67 H67 1.0000
C67 C68 1.515(3)
C68 H68A 0.9900
C68 H68B 0.9900
C68 C69 1.533(3)
C69 H69A 0.9900
C69 H69B 0.9900

loop_
_geom_torsion_atom_site_label_1
_geom_torsion_atom_site_label_2
_geom_torsion_atom_site_label_3
_geom_torsion_atom_site_label_4
_geom_torsion
Rh1 N2 C2 N1 3.0(3)
Rh1 N2 C2 C5 -177.85(17)
Rh1 N2 C8 C7 177.7(2)
Rh1 N4 C9 N3 2.1(3)
Rh1 N4 C9 C12 -177.78(17)
Rh1 N4 C15 C14 177.3(2)
Rh1 C16 C17 C18 106.7(2)
Rh1 C16 C23 C22 -34.7(2)
Rh1 C17 C18 C19 -15.1(3)
Rh1 C20 C21 C22 104.8(2)
Rh1 C21 C22 C23 -10.3(3)
B1 N1 C2 N2 12.8(4)
B1 N1 C2 C5 -166.5(2)
B1 N1 C3 C4 166.8(2)
B1 N3 C9 N4 -9.4(4)
B1 N3 C9 C12 170.5(2)
B1 N3 C10 C11 -171.2(2)
N1 B1 N3 C9 -82.2(3)
N1 B1 N3 C10 86.5(3)
N1 C2 C5 C4 0.4(3)
N1 C2 C5 C6 179.7(2)
N1 C3 C4 C5 -0.6(3)
N2 C2 C5 C4 -178.9(2)
N2 C2 C5 C6 0.4(4)
N3 B1 N1 C2 75.2(3)
N3 B1 N1 C3 -87.8(3)
N3 C9 C12 C11 0.3(3)
N3 C9 C12 C13 -179.4(2)
N3 C10 C11 C12 0.7(3)
N4 C9 C12 C11 -179.8(2)
N4 C9 C12 C13 0.5(4)
C1 B1 N1 C2 -160.1(2)
C1 B1 N1 C3 36.9(3)
C1 B1 N3 C9 153.0(2)
C1 B1 N3 C10 -38.3(3)
C2 N1 C3 C4 0.8(3)
C2 N2 C8 C7 -0.9(4)
C2 C5 C6 C7 -1.4(4)
C3 N1 C2 N2 178.5(2)
C3 N1 C2 C5 -0.7(3)
C3 C4 C5 C2 0.1(3)
C3 C4 C5 C6 -179.0(3)
C4 C5 C6 C7 177.6(3)
C5 C6 C7 C8 1.3(4)
C6 C7 C8 N2 -0.1(4)
C8 N2 C2 N1 -178.4(2)
C8 N2 C2 C5 0.7(3)
C9 N3 C10 C11 -0.5(3)
C9 N4 C15 C14 0.2(4)
C9 C12 C13 C14 0.0(4)
C10 N3 C9 N4 -179.8(2)
C10 N3 C9 C12 0.1(2)
C10 C11 C12 C9 -0.6(3)
C10 C11 C12 C13 179.0(3)
C11 C12 C13 C14 -179.5(3)
C12 C13 C14 C15 -0.5(4)
C13 C14 C15 N4 0.4(5)
C15 N4 C9 N3 179.3(2)
C15 N4 C9 C12 -0.6(3)
C16 C17 C18 C19 -95.7(3)
C17 C16 C23 C22 46.3(3)
C17 C18 C19 C20 29.6(3)
C18 C19 C20 Rh1 -31.1(3)
C18 C19 C20 C21 50.1(3)
C19 C20 C21 Rh1 -104.8(2)
C19 C20 C21 C22 0.1(4)
C20 C21 C22 C23 -91.4(3)
C21 C22 C23 C16 30.0(3)
C23 C16 C17 Rh1 -100.9(2)
C23 C16 C17 C18 5.8(4)
Rh2 N6 C25 N5 1.0(3)
Rh2 N6 C25 C28 -178.20(16)
Rh2 N6 C31 C30 179.03(19)
Rh2 N8 C32 N7 -5.8(3)
Rh2 N8 C32 C35 175.12(16)
Rh2 N8 C38 C37 -174.92(18)
Rh2 C39 C40 C41 105.5(2)
Rh2 C39 C46 C45 12.1(3)
Rh2 C40 C41 C42 29.8(2)
Rh2 C43 C44 C45 101.1(2)
Rh2 C44 C45 C46 35.4(2)
B2 N5 C25 N6 8.0(4)
B2 N5 C25 C28 -172.7(2)
B2 N5 C26 C27 173.0(2)
B2 N7 C32 N8 -8.6(3)
B2 N7 C32 C35 170.6(2)
B2 N7 C33 C34 -170.7(2)
N5 B2 N7 C32 -78.2(3)
N5 B2 N7 C33 89.9(3)
N5 C25 C28 C27 -0.1(2)
N5 C25 C28 C29 179.3(2)
N5 C26 C27 C28 -0.3(3)
N6 C25 C28 C27 179.2(2)
N6 C25 C28 C29 -1.4(3)
N7 B2 N5 C25 82.1(3)
N7 B2 N5 C26 -89.2(2)
N7 C32 C35 C34 -0.3(2)
N7 C32 C35 C36 -179.2(2)
N7 C33 C34 C35 0.4(3)
N8 C32 C35 C34 178.9(2)
N8 C32 C35 C36 -0.1(3)
C24 B2 N5 C25 -152.9(2)
C24 B2 N5 C26 35.9(3)
C24 B2 N7 C32 156.8(2)
C24 B2 N7 C33 -35.1(3)
C25 N5 C26 C27 0.2(3)
C25 N6 C31 C30 -1.4(3)
C25 C28 C29 C30 -0.4(3)
C26 N5 C25 N6 -179.3(2)
C26 N5 C25 C28 0.0(2)
C26 C27 C28 C25 0.3(3)
C26 C27 C28 C29 -179.0(3)
C27 C28 C29 C30 178.8(3)
C28 C29 C30 C31 1.1(4)
C29 C30 C31 N6 -0.2(4)
C31 N6 C25 N5 -178.6(2)
C31 N6 C25 C28 2.2(3)
C32 N7 C33 C34 -0.6(3)
C32 N8 C38 C37 1.5(3)
C32 C35 C36 C37 1.3(3)
C33 N7 C32 N8 -178.6(2)
C33 N7 C32 C35 0.5(2)
C33 C34 C35 C32 0.0(3)
C33 C34 C35 C36 178.6(3)
C34 C35 C36 C37 -177.2(3)
C35 C36 C37 C38 -1.2(3)
C36 C37 C38 N8 -0.3(4)
C38 N8 C32 N7 177.7(2)
C38 N8 C32 C35 -1.3(3)
C39 C40 C41 C42 -51.6(3)
C40 C39 C46 C45 93.0(3)
C40 C41 C42 C43 -27.4(3)
C41 C42 C43 Rh2 12.9(3)
C41 C42 C43 C44 94.3(3)
C42 C43 C44 Rh2 -106.9(2)
C42 C43 C44 C45 -5.7(4)
C43 C44 C45 C46 -45.3(3)
C44 C45 C46 C39 -31.5(3)
C46 C39 C40 Rh2 -105.5(2)
C46 C39 C40 C41 0.0(3)
Rh3 N10 C48 N9 -4.0(3)
Rh3 N10 C48 C51 177.43(17)
Rh3 N10 C54 C53 -177.40(18)
Rh3 N12 C55 N11 2.4(3)
Rh3 N12 C55 C58 -177.00(17)
Rh3 N12 C61 C60 177.6(2)
Rh3 C62 C63 C64 -104.4(2)
Rh3 C62 C69 C68 -10.8(3)
Rh3 C63 C64 C65 -32.7(2)
Rh3 C66 C67 C68 -101.1(2)
Rh3 C67 C68 C69 -35.0(2)
B3 N9 C48 N10 -8.0(4)
B3 N9 C48 C51 170.7(2)
B3 N9 C49 C50 -171.2(2)
B3 N11 C55 N12 9.4(4)
B3 N11 C55 C58 -171.1(2)
B3 N11 C56 C57 171.7(2)
N9 B3 N11 C55 78.9(3)
N9 B3 N11 C56 -90.9(2)
N9 C48 C51 C50 0.1(3)
N9 C48 C51 C52 -178.8(2)
N9 C49 C50 C51 0.5(3)
N10 C48 C51 C50 178.9(2)
N10 C48 C51 C52 0.0(3)
N11 B3 N9 C48 -79.6(3)
N11 B3 N9 C49 89.2(3)
N11 C55 C58 C57 -0.6(3)
N11 C55 C58 C59 179.6(2)
N11 C56 C57 C58 -0.5(3)
N12 C55 C58 C57 178.9(2)
N12 C55 C58 C59 -0.9(4)
C47 B3 N9 C48 156.5(2)
C47 B3 N9 C49 -34.8(3)
C47 B3 N11 C55 -156.9(2)
C47 B3 N11 C56 33.3(3)
C48 N9 C49 C50 -0.5(3)
C48 N10 C54 C53 1.9(3)
C48 C51 C52 C53 1.9(3)
C49 N9 C48 N10 -178.5(2)
C49 N9 C48 C51 0.2(2)
C49 C50 C51 C48 -0.4(3)
C49 C50 C51 C52 178.2(3)
C50 C51 C52 C53 -176.5(3)
C51 C52 C53 C54 -1.9(4)
C52 C53 C54 N10 0.0(4)
C54 N10 C48 N9 176.7(2)
C54 N10 C48 C51 -1.9(3)
C55 N11 C56 C57 0.1(3)
C55 N12 C61 C60 -0.3(4)
C55 C58 C59 C60 0.2(4)
C56 N11 C55 N12 -179.2(2)
C56 N11 C55 C58 0.3(2)
C56 C57 C58 C55 0.7(3)
C56 C57 C58 C59 -179.7(3)
C57 C58 C59 C60 -179.5(3)
C58 C59 C60 C61 0.4(4)
C59 C60 C61 N12 -0.4(4)
C61 N12 C55 N11 -179.7(2)
C61 N12 C55 C58 0.9(3)
C62 C63 C64 C65 48.9(3)
C63 C62 C69 C68 -91.4(3)
C63 C64 C65 C66 30.6(3)
C64 C65 C66 Rh3 -15.0(3)
C64 C65 C66 C67 -96.0(3)
C65 C66 C67 Rh3 106.8(2)
C65 C66 C67 C68 5.6(4)
C66 C67 C68 C69 45.9(3)
C67 C68 C69 C62 30.5(3)
C69 C62 C63 Rh3 104.4(2)
C69 C62 C63 C64 -0.1(4)
